data_2226964
loop_
_publ_author_name
'Shin, Jong Won'
'Rowthu, Sankara Rao'
'Ryoo, Jae Jeong'
'Min, Kil Sik'

_publ_section_title
;
 <i>trans</i>-{1,8-Bis[(<i>S</i>)-1-phenylethyl]-1,3,6,8,10,13-hexaazacyclotetradecane}bis(thiocyanato-\k<i>N</i>)copper(II)
;
_journal_coeditor_code JH2175
_journal_issue 8
_journal_name_full 'Acta Crystallographica Section E'
_journal_page_first m919
_journal_page_last m920
_journal_paper_doi 10.1107/S1600536810026632
_journal_volume 66
_journal_year 2010
_chemical_formula_iupac '[Cu (N C S)2 (C24 H38 N6)]'
_chemical_formula_moiety 'C26 H38 Cu N8 S2'
_chemical_formula_sum 'C26 H38 Cu N8 S2'
_chemical_formula_weight 590.30
_chemical_name_systematic
;
<i>trans</i>-{1,8-Bis[(<i>S</i>)-1-phenylethyl]-
1,3,6,8,10,13-hexaazacyclotetradecane}bis(thiocyanato-\k<i>N</i>)copper(II)
;
_space_group_IT_number 4
_symmetry_cell_setting monoclinic
_symmetry_space_group_name_Hall 'P 2yb'
_symmetry_space_group_name_H-M 'P 1 21 1'
_atom_sites_solution_hydrogens geom
_atom_sites_solution_primary direct
_atom_sites_solution_secondary difmap
_cell_angle_alpha 90.00
_cell_angle_beta 99.952(2)
_cell_angle_gamma 90.00
_cell_formula_units_Z 2
_cell_length_a 6.5976(5)
_cell_length_b 14.7609(11)
_cell_length_c 15.2847(12)
_cell_measurement_reflns_used 4491
_cell_measurement_temperature 195(2)
_cell_measurement_theta_max 27.85
_cell_measurement_theta_min 2.71
_cell_volume 1466.13(19)
_computing_cell_refinement 'SAINT (Siemens, 1996)'
_computing_data_collection 'SMART (Siemens, 1996)'
_computing_data_reduction 'SHELXTL (Sheldrick, 2008)'
_computing_molecular_graphics 'ORTEP-3 (Farrugia, 1997)'
_computing_publication_material 'SHELXL97 (Sheldrick, 2008)'
_computing_structure_refinement 'SHELXL97 (Sheldrick, 2008)'
_computing_structure_solution 'SHELXS97 (Sheldrick, 2008)'
_diffrn_ambient_temperature 195(2)
_diffrn_measured_fraction_theta_full 0.998
_diffrn_measured_fraction_theta_max 0.998
_diffrn_measurement_device_type 'Siemens SMART CCD'
_diffrn_measurement_method '\f and \w scans'
_diffrn_radiation_monochromator graphite
_diffrn_radiation_source 'fine-focus sealed tube'
_diffrn_radiation_type MoK\a
_diffrn_radiation_wavelength 0.71073
_diffrn_reflns_av_R_equivalents 0.0342
_diffrn_reflns_av_sigmaI/netI 0.0757
_diffrn_reflns_limit_h_max 8
_diffrn_reflns_limit_h_min -6
_diffrn_reflns_limit_k_max 19
_diffrn_reflns_limit_k_min -19
_diffrn_reflns_limit_l_max 20
_diffrn_reflns_limit_l_min -20
_diffrn_reflns_number 10954
_diffrn_reflns_theta_full 28.29
_diffrn_reflns_theta_max 28.29
_diffrn_reflns_theta_min 1.35
_diffrn_standards_number 0
_exptl_absorpt_coefficient_mu 0.917
_exptl_absorpt_correction_T_max 0.871
_exptl_absorpt_correction_T_min 0.751
_exptl_absorpt_correction_type multi-scan
_exptl_absorpt_process_details '(SADABS; Sheldrick, 1996)'
_exptl_crystal_colour purple
_exptl_crystal_density_diffrn 1.337
_exptl_crystal_density_method 'not measured'
_exptl_crystal_description block
_exptl_crystal_F_000 622
_exptl_crystal_size_max 0.38
_exptl_crystal_size_mid 0.26
_exptl_crystal_size_min 0.15
_refine_diff_density_max 0.685
_refine_diff_density_min -0.675
_refine_ls_abs_structure_details 'Flack (1983), 2485 Friedel pairs'
_refine_ls_abs_structure_Flack -0.01(2)
_refine_ls_extinction_method none
_refine_ls_goodness_of_fit_ref 1.107
_refine_ls_hydrogen_treatment constr
_refine_ls_matrix_type full
_refine_ls_number_parameters 336
_refine_ls_number_reflns 6272
_refine_ls_number_restraints 1
_refine_ls_restrained_S_all 1.107
_refine_ls_R_factor_all 0.0882
_refine_ls_R_factor_gt 0.0482
_refine_ls_shift/su_max 0.001
_refine_ls_shift/su_mean 0.000
_refine_ls_structure_factor_coef Fsqd
_refine_ls_weighting_details 'calc w=1/[\s^2^(Fo^2^)+(0.0195P)^2^+1.3207P] where P=(Fo^2^+2Fc^2^)/3'
_refine_ls_weighting_scheme calc
_refine_ls_wR_factor_gt 0.0788
_refine_ls_wR_factor_ref 0.1145
_reflns_number_gt 4364
_reflns_number_total 6272
_reflns_threshold_expression I>2\s(I)
_cod_data_source_file jh2175.cif
_cod_data_source_block I
_cod_original_sg_symbol_H-M 'P 21'
_cod_database_code 2226964
_cod_database_fobs_code 2226964

loop_
_symmetry_equiv_pos_as_xyz
'x, y, z'
'-x, y+1/2, -z'

loop_
_atom_site_type_symbol
_atom_site_label
_atom_site_fract_x
_atom_site_fract_y
_atom_site_fract_z
_atom_site_U_iso_or_equiv
_atom_site_adp_type
_atom_site_calc_flag
_atom_site_refinement_flags
_atom_site_occupancy
_atom_site_disorder_assembly
_atom_site_disorder_group
Cu Cu1 0.50430(12) 0.54334(8) 0.25843(4) 0.03442(15) Uani d . 1 . .
S S1 0.7793(3) 0.26210(11) 0.15869(12) 0.0543(5) Uani d . 1 . .
S S2 0.2363(3) 0.82615(11) 0.34351(12) 0.0583(5) Uani d . 1 . .
N N1 0.2789(7) 0.4510(3) 0.2305(2) 0.0254(9) Uani d . 1 . .
H H1 0.1630 0.4766 0.2476 0.030 Uiso calc R 1 . .
N N2 0.3528(7) 0.3783(3) 0.3734(3) 0.0274(10) Uani d . 1 . .
N N3 0.5658(7) 0.5102(3) 0.3877(2) 0.0303(11) Uani d . 1 . .
H H3 0.4650 0.5373 0.4146 0.036 Uiso calc R 1 . .
N N4 0.7316(7) 0.6346(3) 0.2878(2) 0.0273(10) Uani d . 1 . .
H H4 0.8493 0.6078 0.2736 0.033 Uiso calc R 1 . .
N N5 0.6763(8) 0.7003(3) 0.1436(3) 0.0342(11) Uani d . 1 . .
N N6 0.4452(7) 0.5748(3) 0.1283(2) 0.0294(11) Uani d . 1 . .
H H6 0.5388 0.5424 0.1015 0.035 Uiso calc R 1 . .
N N7 0.7810(9) 0.4420(4) 0.2165(3) 0.0486(14) Uani d . 1 . .
N N8 0.2189(8) 0.6434(4) 0.2945(3) 0.0484(14) Uani d . 1 . .
C C1 0.3104(9) 0.3626(4) 0.2767(3) 0.0297(12) Uani d . 1 . .
H H1A 0.1858 0.3246 0.2609 0.036 Uiso calc R 1 . .
H H1B 0.4275 0.3303 0.2582 0.036 Uiso calc R 1 . .
C C2 0.5574(9) 0.4111(4) 0.4052(3) 0.0339(13) Uani d . 1 . .
H H2A 0.6567 0.3789 0.3746 0.041 Uiso calc R 1 . .
H H2B 0.5953 0.3994 0.4697 0.041 Uiso calc R 1 . .
C C3 0.7627(7) 0.5530(5) 0.4258(3) 0.0288(12) Uani d . 1 . .
H H3A 0.8787 0.5158 0.4127 0.035 Uiso calc R 1 . .
H H3B 0.7747 0.5582 0.4910 0.035 Uiso calc R 1 . .
C C4 0.7689(9) 0.6463(4) 0.3847(3) 0.0359(14) Uani d . 1 . .
H H4A 0.6618 0.6857 0.4027 0.043 Uiso calc R 1 . .
H H4B 0.9049 0.6748 0.4047 0.043 Uiso calc R 1 . .
C C5 0.7015(10) 0.7205(4) 0.2374(3) 0.0341(13) Uani d . 1 . .
H H5A 0.5780 0.7522 0.2505 0.041 Uiso calc R 1 . .
H H5B 0.8222 0.7605 0.2549 0.041 Uiso calc R 1 . .
C C6 0.4694(9) 0.6717(4) 0.1056(3) 0.0345(13) Uani d . 1 . .
H H6A 0.4461 0.6794 0.0403 0.041 Uiso calc R 1 . .
H H6B 0.3674 0.7091 0.1298 0.041 Uiso calc R 1 . .
C C7 0.2393(8) 0.5371(5) 0.0934(3) 0.0348(12) Uani d . 1 . .
H H7A 0.2174 0.5339 0.0278 0.042 Uiso calc R 1 . .
H H7B 0.1307 0.5758 0.1111 0.042 Uiso calc R 1 . .
C C8 0.2317(9) 0.4425(4) 0.1326(3) 0.0311(12) Uani d . 1 . .
H H8A 0.0933 0.4158 0.1142 0.037 Uiso calc R 1 . .
H H8B 0.3339 0.4027 0.1115 0.037 Uiso calc R 1 . .
C C9 0.2883(9) 0.3009(4) 0.4249(3) 0.0361(13) Uani d . 1 . .
H H9 0.3499 0.3132 0.4883 0.043 Uiso calc R 1 . .
C C10 0.3729(9) 0.2099(3) 0.4034(3) 0.0331(13) Uani d . 1 . .
C C11 0.2610(11) 0.1501(5) 0.3414(4) 0.0534(18) Uani d . 1 . .
H H11 0.1285 0.1674 0.3112 0.064 Uiso calc R 1 . .
C C12 0.3396(14) 0.0674(5) 0.3239(4) 0.066(2) Uani d . 1 . .
H H12 0.2606 0.0278 0.2824 0.079 Uiso calc R 1 . .
C C13 0.5321(13) 0.0415(7) 0.3659(4) 0.0688(19) Uani d . 1 . .
H H13 0.5858 -0.0158 0.3530 0.083 Uiso calc R 1 . .
C C14 0.6468(11) 0.0979(5) 0.4265(4) 0.0541(18) Uani d . 1 . .
H H14 0.7794 0.0797 0.4558 0.065 Uiso calc R 1 . .
C C15 0.5689(9) 0.1810(4) 0.4445(4) 0.0402(14) Uani d . 1 . .
H H15 0.6501 0.2199 0.4860 0.048 Uiso calc R 1 . .
C C16 0.0579(8) 0.3032(4) 0.4214(4) 0.0473(15) Uani d . 1 . .
H H16A -0.0116 0.3002 0.3594 0.071 Uiso calc R 1 . .
H H16B 0.0197 0.3595 0.4483 0.071 Uiso calc R 1 . .
H H16C 0.0163 0.2513 0.4542 0.071 Uiso calc R 1 . .
C C17 0.7789(9) 0.7675(4) 0.0932(3) 0.0380(14) Uani d . 1 . .
H H17 0.9250 0.7709 0.1244 0.046 Uiso calc R 1 . .
C C18 0.6930(9) 0.8627(4) 0.0969(3) 0.0390(14) Uani d . 1 . .
C C19 0.8066(12) 0.9284(5) 0.1483(4) 0.059(2) Uani d . 1 . .
H H19 0.9418 0.9143 0.1778 0.071 Uiso calc R 1 . .
C C20 0.7286(15) 1.0139(5) 0.1579(4) 0.074(3) Uani d . 1 . .
H H20 0.8100 1.0583 0.1928 0.089 Uiso calc R 1 . .
C C21 0.5318(14) 1.0343(6) 0.1165(4) 0.070(2) Uani d . 1 . .
H H21 0.4761 1.0925 0.1243 0.084 Uiso calc R 1 . .
C C22 0.4137(12) 0.9710(5) 0.0634(4) 0.060(2) Uani d . 1 . .
H H22 0.2793 0.9855 0.0334 0.072 Uiso calc R 1 . .
C C23 0.4972(10) 0.8857(4) 0.0553(4) 0.0453(16) Uani d . 1 . .
H H23 0.4166 0.8415 0.0198 0.054 Uiso calc R 1 . .
C C24 0.7881(9) 0.7340(4) 0.0004(3) 0.0456(14) Uani d . 1 . .
H H24A 0.8273 0.6699 0.0028 0.068 Uiso calc R 1 . .
H H24B 0.8902 0.7693 -0.0246 0.068 Uiso calc R 1 . .
H H24C 0.6527 0.7411 -0.0371 0.068 Uiso calc R 1 . .
C C25 0.7772(9) 0.3680(5) 0.1908(4) 0.0360(14) Uani d . 1 . .
C C26 0.2274(9) 0.7192(4) 0.3148(4) 0.0368(14) Uani d . 1 . .

loop_
_atom_site_aniso_label
_atom_site_aniso_U_11
_atom_site_aniso_U_22
_atom_site_aniso_U_33
_atom_site_aniso_U_12
_atom_site_aniso_U_13
_atom_site_aniso_U_23
Cu1 0.0461(3) 0.0263(2) 0.0280(3) -0.0102(3) -0.0019(2) 0.0032(3)
S1 0.0567(12) 0.0369(10) 0.0655(11) -0.0006(9) -0.0005(9) -0.0091(8)
S2 0.0683(13) 0.0330(10) 0.0674(11) -0.0024(9) -0.0058(9) -0.0068(8)
N1 0.029(2) 0.020(2) 0.028(2) -0.0074(19) 0.0044(17) -0.0053(16)
N2 0.027(2) 0.024(2) 0.031(2) -0.0027(19) 0.0019(18) 0.0087(17)
N3 0.035(3) 0.027(2) 0.029(2) -0.004(2) 0.0039(18) -0.0033(16)
N4 0.029(2) 0.023(2) 0.029(2) -0.008(2) 0.0031(17) -0.0032(18)
N5 0.041(3) 0.033(3) 0.028(2) -0.008(2) 0.004(2) 0.0076(19)
N6 0.040(3) 0.023(2) 0.0237(19) -0.003(2) 0.0022(18) -0.0013(15)
N7 0.048(4) 0.036(3) 0.062(3) 0.007(3) 0.012(3) -0.007(3)
N8 0.047(4) 0.034(3) 0.063(3) 0.001(3) 0.009(3) -0.009(3)
C1 0.039(3) 0.020(3) 0.031(3) -0.008(2) 0.008(2) 0.002(2)
C2 0.041(3) 0.023(3) 0.033(3) 0.003(3) -0.005(2) 0.011(2)
C3 0.031(3) 0.028(3) 0.026(2) -0.001(3) -0.0013(18) -0.003(2)
C4 0.043(4) 0.039(3) 0.024(2) -0.004(3) 0.002(2) -0.002(2)
C5 0.042(4) 0.025(3) 0.033(3) -0.006(3) 0.002(2) 0.004(2)
C6 0.039(3) 0.033(3) 0.031(3) -0.006(3) 0.004(2) 0.008(2)
C7 0.041(3) 0.039(3) 0.0217(19) -0.007(3) -0.0029(18) -0.001(3)
C8 0.040(3) 0.026(3) 0.027(2) 0.001(3) 0.006(2) -0.001(2)
C9 0.041(3) 0.036(3) 0.033(3) 0.002(3) 0.010(2) 0.015(2)
C10 0.041(3) 0.021(3) 0.038(3) -0.004(2) 0.009(2) 0.008(2)
C11 0.064(5) 0.040(4) 0.050(4) -0.008(3) -0.006(3) 0.011(3)
C12 0.097(6) 0.041(4) 0.056(4) -0.009(4) 0.005(4) -0.005(3)
C13 0.099(6) 0.045(4) 0.068(4) 0.008(5) 0.029(4) 0.000(5)
C14 0.051(4) 0.043(4) 0.073(4) 0.014(3) 0.023(3) 0.011(3)
C15 0.029(3) 0.041(3) 0.050(3) 0.003(3) 0.007(3) 0.007(3)
C16 0.027(3) 0.059(4) 0.056(4) -0.003(3) 0.009(3) 0.021(3)
C17 0.050(4) 0.025(3) 0.040(3) -0.003(3) 0.010(3) 0.005(2)
C18 0.050(4) 0.032(3) 0.035(3) -0.003(3) 0.007(3) 0.008(2)
C19 0.091(6) 0.031(3) 0.048(4) -0.009(4) -0.007(4) 0.007(3)
C20 0.123(8) 0.042(4) 0.050(4) -0.005(4) -0.009(4) 0.001(3)
C21 0.131(7) 0.026(3) 0.058(4) 0.002(5) 0.029(4) 0.000(4)
C22 0.077(5) 0.046(4) 0.059(4) 0.021(4) 0.021(4) 0.018(3)
C23 0.056(4) 0.032(3) 0.051(3) 0.004(3) 0.018(3) 0.009(3)
C24 0.058(4) 0.040(3) 0.044(3) 0.002(3) 0.022(3) 0.007(3)
C25 0.032(3) 0.042(4) 0.033(3) 0.004(3) 0.003(2) 0.005(3)
C26 0.033(3) 0.037(4) 0.040(3) 0.005(3) 0.005(3) 0.004(3)

loop_
_atom_type_symbol
_atom_type_description
_atom_type_scat_dispersion_real
_atom_type_scat_dispersion_imag
_atom_type_scat_source
C C 0.0033 0.0016 'International Tables Vol C Tables 4.2.6.8 and 6.1.1.4'
H H 0.0000 0.0000 'International Tables Vol C Tables 4.2.6.8 and 6.1.1.4'
N N 0.0061 0.0033 'International Tables Vol C Tables 4.2.6.8 and 6.1.1.4'
S S 0.1246 0.1234 'International Tables Vol C Tables 4.2.6.8 and 6.1.1.4'
Cu Cu 0.3201 1.2651 'International Tables Vol C Tables 4.2.6.8 and 6.1.1.4'

loop_
_geom_angle_atom_site_label_1
_geom_angle_atom_site_label_2
_geom_angle_atom_site_label_3
_geom_angle_site_symmetry_1
_geom_angle_site_symmetry_3
_geom_angle
_geom_angle_publ_flag
N3 Cu1 N4 . . 85.80(17) ?
N3 Cu1 N1 . . 93.45(17) ?
N4 Cu1 N1 . . 179.2(2) ?
N3 Cu1 N6 . . 179.1(2) ?
N4 Cu1 N6 . . 94.36(17) ?
N1 Cu1 N6 . . 86.38(17) ?
C8 N1 C1 . . 113.3(4) ?
C8 N1 Cu1 . . 106.9(3) ?
C1 N1 Cu1 . . 117.3(3) ?
C8 N1 H1 . . 106.2 ?
C1 N1 H1 . . 106.2 ?
Cu1 N1 H1 . . 106.2 ?
C2 N2 C1 . . 113.3(4) ?
C2 N2 C9 . . 114.7(4) ?
C1 N2 C9 . . 112.7(4) ?
C3 N3 C2 . . 114.1(4) ?
C3 N3 Cu1 . . 107.4(3) ?
C2 N3 Cu1 . . 114.1(3) ?
C3 N3 H3 . . 106.9 ?
C2 N3 H3 . . 106.9 ?
Cu1 N3 H3 . . 106.9 ?
C4 N4 C5 . . 114.1(4) ?
C4 N4 Cu1 . . 107.1(3) ?
C5 N4 Cu1 . . 115.5(3) ?
C4 N4 H4 . . 106.5 ?
C5 N4 H4 . . 106.5 ?
Cu1 N4 H4 . . 106.5 ?
C5 N5 C6 . . 113.4(5) ?
C5 N5 C17 . . 113.0(4) ?
C6 N5 C17 . . 117.8(4) ?
C7 N6 C6 . . 114.0(5) ?
C7 N6 Cu1 . . 106.2(3) ?
C6 N6 Cu1 . . 116.2(3) ?
C7 N6 H6 . . 106.6 ?
C6 N6 H6 . . 106.6 ?
Cu1 N6 H6 . . 106.6 ?
N2 C1 N1 . . 109.0(4) ?
N2 C1 H1A . . 109.9 ?
N1 C1 H1A . . 109.9 ?
N2 C1 H1B . . 109.9 ?
N1 C1 H1B . . 109.9 ?
H1A C1 H1B . . 108.3 ?
N2 C2 N3 . . 109.4(4) ?
N2 C2 H2A . . 109.8 ?
N3 C2 H2A . . 109.8 ?
N2 C2 H2B . . 109.8 ?
N3 C2 H2B . . 109.8 ?
H2A C2 H2B . . 108.2 ?
N3 C3 C4 . . 108.1(4) ?
N3 C3 H3A . . 110.1 ?
C4 C3 H3A . . 110.1 ?
N3 C3 H3B . . 110.1 ?
C4 C3 H3B . . 110.1 ?
H3A C3 H3B . . 108.4 ?
N4 C4 C3 . . 107.3(4) ?
N4 C4 H4A . . 110.2 ?
C3 C4 H4A . . 110.2 ?
N4 C4 H4B . . 110.2 ?
C3 C4 H4B . . 110.2 ?
H4A C4 H4B . . 108.5 ?
N5 C5 N4 . . 108.8(4) ?
N5 C5 H5A . . 109.9 ?
N4 C5 H5A . . 109.9 ?
N5 C5 H5B . . 109.9 ?
N4 C5 H5B . . 109.9 ?
H5A C5 H5B . . 108.3 ?
N5 C6 N6 . . 108.5(4) ?
N5 C6 H6A . . 110.0 ?
N6 C6 H6A . . 110.0 ?
N5 C6 H6B . . 110.0 ?
N6 C6 H6B . . 110.0 ?
H6A C6 H6B . . 108.4 ?
N6 C7 C8 . . 107.1(4) ?
N6 C7 H7A . . 110.3 ?
C8 C7 H7A . . 110.3 ?
N6 C7 H7B . . 110.3 ?
C8 C7 H7B . . 110.3 ?
H7A C7 H7B . . 108.6 ?
N1 C8 C7 . . 107.8(4) ?
N1 C8 H8A . . 110.2 ?
C7 C8 H8A . . 110.2 ?
N1 C8 H8B . . 110.2 ?
C7 C8 H8B . . 110.2 ?
H8A C8 H8B . . 108.5 ?
N2 C9 C16 . . 110.0(4) ?
N2 C9 C10 . . 114.6(4) ?
C16 C9 C10 . . 114.7(5) ?
N2 C9 H9 . . 105.6 ?
C16 C9 H9 . . 105.6 ?
C10 C9 H9 . . 105.6 ?
C15 C10 C11 . . 116.6(6) ?
C15 C10 C9 . . 121.2(5) ?
C11 C10 C9 . . 122.2(5) ?
C12 C11 C10 . . 121.2(7) ?
C12 C11 H11 . . 119.4 ?
C10 C11 H11 . . 119.4 ?
C11 C12 C13 . . 120.5(7) ?
C11 C12 H12 . . 119.8 ?
C13 C12 H12 . . 119.8 ?
C14 C13 C12 . . 120.2(8) ?
C14 C13 H13 . . 119.9 ?
C12 C13 H13 . . 119.9 ?
C13 C14 C15 . . 119.7(7) ?
C13 C14 H14 . . 120.2 ?
C15 C14 H14 . . 120.2 ?
C14 C15 C10 . . 121.9(6) ?
C14 C15 H15 . . 119.0 ?
C10 C15 H15 . . 119.0 ?
C9 C16 H16A . . 109.5 ?
C9 C16 H16B . . 109.5 ?
H16A C16 H16B . . 109.5 ?
C9 C16 H16C . . 109.5 ?
H16A C16 H16C . . 109.5 ?
H16B C16 H16C . . 109.5 ?
N5 C17 C24 . . 111.2(4) ?
N5 C17 C18 . . 113.0(5) ?
C24 C17 C18 . . 114.4(4) ?
N5 C17 H17 . . 105.8 ?
C24 C17 H17 . . 105.8 ?
C18 C17 H17 . . 105.8 ?
C23 C18 C19 . . 117.5(6) ?
C23 C18 C17 . . 122.4(6) ?
C19 C18 C17 . . 120.0(6) ?
C20 C19 C18 . . 121.7(7) ?
C20 C19 H19 . . 119.2 ?
C18 C19 H19 . . 119.2 ?
C21 C20 C19 . . 119.4(7) ?
C21 C20 H20 . . 120.3 ?
C19 C20 H20 . . 120.3 ?
C20 C21 C22 . . 120.8(7) ?
C20 C21 H21 . . 119.6 ?
C22 C21 H21 . . 119.6 ?
C21 C22 C23 . . 118.2(7) ?
C21 C22 H22 . . 120.9 ?
C23 C22 H22 . . 120.9 ?
C18 C23 C22 . . 122.4(7) ?
C18 C23 H23 . . 118.8 ?
C22 C23 H23 . . 118.8 ?
C17 C24 H24A . . 109.5 ?
C17 C24 H24B . . 109.5 ?
H24A C24 H24B . . 109.5 ?
C17 C24 H24C . . 109.5 ?
H24A C24 H24C . . 109.5 ?
H24B C24 H24C . . 109.5 ?
N7 C25 S1 . . 177.3(6) ?
N8 C26 S2 . . 179.3(6) ?

loop_
_geom_bond_atom_site_label_1
_geom_bond_atom_site_label_2
_geom_bond_site_symmetry_2
_geom_bond_distance
_geom_bond_publ_flag
Cu1 N3 . 2.008(4) ?
Cu1 N4 . 2.008(4) ?
Cu1 N1 . 2.008(4) ?
Cu1 N6 . 2.014(4) ?
Cu1 N7 . 2.527(6) ?
Cu1 N8 . 2.528(6) ?
S1 C25 . 1.639(7) ?
S2 C26 . 1.636(7) ?
N1 C8 . 1.480(6) ?
N1 C1 . 1.482(6) ?
N1 H1 . 0.9300 ?
N2 C2 . 1.437(7) ?
N2 C1 . 1.474(6) ?
N2 C9 . 1.490(6) ?
N3 C3 . 1.470(7) ?
N3 C2 . 1.490(6) ?
N3 H3 . 0.9300 ?
N4 C4 . 1.469(6) ?
N4 C5 . 1.479(7) ?
N4 H4 . 0.9300 ?
N5 C5 . 1.445(6) ?
N5 C6 . 1.450(7) ?
N5 C17 . 1.490(7) ?
N6 C7 . 1.480(7) ?
N6 C6 . 1.487(7) ?
N6 H6 . 0.9300 ?
N7 C25 . 1.160(8) ?
N8 C26 . 1.160(8) ?
C1 H1A . 0.9900 ?
C1 H1B . 0.9900 ?
C2 H2A . 0.9900 ?
C2 H2B . 0.9900 ?
C3 C4 . 1.518(8) ?
C3 H3A . 0.9900 ?
C3 H3B . 0.9900 ?
C4 H4A . 0.9900 ?
C4 H4B . 0.9900 ?
C5 H5A . 0.9900 ?
C5 H5B . 0.9900 ?
C6 H6A . 0.9900 ?
C6 H6B . 0.9900 ?
C7 C8 . 1.523(9) ?
C7 H7A . 0.9900 ?
C7 H7B . 0.9900 ?
C8 H8A . 0.9900 ?
C8 H8B . 0.9900 ?
C9 C16 . 1.512(7) ?
C9 C10 . 1.513(8) ?
C9 H9 . 1.0000 ?
C10 C15 . 1.403(7) ?
C10 C11 . 1.406(8) ?
C11 C12 . 1.372(10) ?
C11 H11 . 0.9500 ?
C12 C13 . 1.375(10) ?
C12 H12 . 0.9500 ?
C13 C14 . 1.372(10) ?
C13 H13 . 0.9500 ?
C14 C15 . 1.376(8) ?
C14 H14 . 0.9500 ?
C15 H15 . 0.9500 ?
C16 H16A . 0.9800 ?
C16 H16B . 0.9800 ?
C16 H16C . 0.9800 ?
C17 C24 . 1.514(7) ?
C17 C18 . 1.520(8) ?
C17 H17 . 1.0000 ?
C18 C23 . 1.379(8) ?
C18 C19 . 1.384(9) ?
C19 C20 . 1.381(10) ?
C19 H19 . 0.9500 ?
C20 C21 . 1.376(11) ?
C20 H20 . 0.9500 ?
C21 C22 . 1.385(11) ?
C21 H21 . 0.9500 ?
C22 C23 . 1.389(9) ?
C22 H22 . 0.9500 ?
C23 H23 . 0.9500 ?
C24 H24A . 0.9800 ?
C24 H24B . 0.9800 ?
C24 H24C . 0.9800 ?

loop_
_geom_hbond_atom_site_label_D
_geom_hbond_atom_site_label_H
_geom_hbond_atom_site_label_A
_geom_hbond_site_symmetry_A
_geom_hbond_distance_DH
_geom_hbond_distance_HA
_geom_hbond_distance_DA
_geom_hbond_angle_DHA
_geom_hbond_publ_flag
N1 H1 N7 1_455 0.93 2.54 3.258(7) 135 y
N4 H4 N8 1_655 0.93 2.46 3.202(7) 137 y

loop_
_geom_torsion_atom_site_label_1
_geom_torsion_atom_site_label_2
_geom_torsion_atom_site_label_3
_geom_torsion_atom_site_label_4
_geom_torsion_site_symmetry_1
_geom_torsion_site_symmetry_2
_geom_torsion_site_symmetry_3
_geom_torsion_site_symmetry_4
_geom_torsion
_geom_torsion_publ_flag
N3 Cu1 N1 C8 . . . . -166.4(3) ?
N6 Cu1 N1 C8 . . . . 12.7(3) ?
N3 Cu1 N1 C1 . . . . -38.0(4) ?
N6 Cu1 N1 C1 . . . . 141.1(4) ?
N4 Cu1 N3 C3 . . . . -12.5(4) ?
N1 Cu1 N3 C3 . . . . 167.1(4) ?
N4 Cu1 N3 C2 . . . . -140.0(4) ?
N1 Cu1 N3 C2 . . . . 39.6(4) ?
N3 Cu1 N4 C4 . . . . -16.9(4) ?
N6 Cu1 N4 C4 . . . . 164.0(4) ?
N3 Cu1 N4 C5 . . . . -145.2(4) ?
N6 Cu1 N4 C5 . . . . 35.7(4) ?
N4 Cu1 N6 C7 . . . . -162.9(4) ?
N1 Cu1 N6 C7 . . . . 17.4(4) ?
N4 Cu1 N6 C6 . . . . -35.0(4) ?
N1 Cu1 N6 C6 . . . . 145.4(4) ?
C2 N2 C1 N1 . . . . -75.4(6) ?
C9 N2 C1 N1 . . . . 152.3(4) ?
C8 N1 C1 N2 . . . . -179.1(4) ?
Cu1 N1 C1 N2 . . . . 55.6(5) ?
C1 N2 C2 N3 . . . . 80.1(5) ?
C9 N2 C2 N3 . . . . -148.6(4) ?
C3 N3 C2 N2 . . . . 174.0(4) ?
Cu1 N3 C2 N2 . . . . -62.0(5) ?
C2 N3 C3 C4 . . . . 166.4(4) ?
Cu1 N3 C3 C4 . . . . 38.9(5) ?
C5 N4 C4 C3 . . . . 171.2(4) ?
Cu1 N4 C4 C3 . . . . 42.1(5) ?
N3 C3 C4 N4 . . . . -54.6(6) ?
C6 N5 C5 N4 . . . . 81.0(6) ?
C17 N5 C5 N4 . . . . -141.6(5) ?
C4 N4 C5 N5 . . . . 177.3(5) ?
Cu1 N4 C5 N5 . . . . -58.0(6) ?
C5 N5 C6 N6 . . . . -79.4(5) ?
C17 N5 C6 N6 . . . . 145.4(5) ?
C7 N6 C6 N5 . . . . 179.9(4) ?
Cu1 N6 C6 N5 . . . . 55.9(6) ?
C6 N6 C7 C8 . . . . -172.6(4) ?
Cu1 N6 C7 C8 . . . . -43.4(5) ?
C1 N1 C8 C7 . . . . -170.5(4) ?
Cu1 N1 C8 C7 . . . . -39.7(5) ?
N6 C7 C8 N1 . . . . 56.3(6) ?
C2 N2 C9 C16 . . . . 150.3(5) ?
C1 N2 C9 C16 . . . . -78.0(6) ?
C2 N2 C9 C10 . . . . -78.8(6) ?
C1 N2 C9 C10 . . . . 52.9(6) ?
N2 C9 C10 C15 . . . . 84.8(6) ?
C16 C9 C10 C15 . . . . -146.6(5) ?
N2 C9 C10 C11 . . . . -95.1(6) ?
C16 C9 C10 C11 . . . . 33.5(7) ?
C15 C10 C11 C12 . . . . 1.1(9) ?
C9 C10 C11 C12 . . . . -179.1(6) ?
C10 C11 C12 C13 . . . . -0.9(11) ?
C11 C12 C13 C14 . . . . 0.5(11) ?
C12 C13 C14 C15 . . . . -0.5(11) ?
C13 C14 C15 C10 . . . . 0.7(10) ?
C11 C10 C15 C14 . . . . -1.0(9) ?
C9 C10 C15 C14 . . . . 179.1(5) ?
C5 N5 C17 C24 . . . . 168.0(5) ?
C6 N5 C17 C24 . . . . -56.7(7) ?
C5 N5 C17 C18 . . . . -61.8(6) ?
C6 N5 C17 C18 . . . . 73.6(6) ?
N5 C17 C18 C23 . . . . -68.8(7) ?
C24 C17 C18 C23 . . . . 59.8(7) ?
N5 C17 C18 C19 . . . . 106.6(6) ?
C24 C17 C18 C19 . . . . -124.8(6) ?
C23 C18 C19 C20 . . . . -0.1(10) ?
C17 C18 C19 C20 . . . . -175.8(6) ?
C18 C19 C20 C21 . . . . 1.0(11) ?
C19 C20 C21 C22 . . . . -1.8(11) ?
C20 C21 C22 C23 . . . . 1.8(10) ?
C19 C18 C23 C22 . . . . 0.2(9) ?
C17 C18 C23 C22 . . . . 175.7(5) ?
C21 C22 C23 C18 . . . . -1.0(9) ?
